data_7134372
loop_
_publ_author_name
'Francis, Maria'
'Patra, Asutosh'
'Salam, Farsana Abdul'
'Ungur, Liviu'
'Schwarz, Bj\"orn'
'Roy, Sudipta'

_publ_section_title
;
 Isolation and oxygen activation of electron-rich CoII4O metallic clusters
 having a 3-fold symmetry
;
_journal_issue 38
_journal_name_full 'Chemical Communications'
_journal_page_first 6897
_journal_page_last 6900
_journal_paper_doi 10.1039/D4CC06550F
_journal_volume 61
_journal_year 2025
_chemical_formula_moiety 'C66 H105 Cl3 Co4 N3 O1 P3'
_chemical_formula_sum 'C66 H105 Cl3 Co4 N3 O P3'
_chemical_formula_weight 1391.50
_space_group_crystal_system trigonal
_space_group_IT_number 161
_space_group_name_Hall 'R 3 -2"c'
_space_group_name_H-M_alt 'R 3 c :H'
_atom_sites_solution_hydrogens geom
_audit_creation_date 2023-12-05
_audit_creation_method
;
Olex2 1.3
(compiled 2020.11.12 svn.r5f609507 for OlexSys, GUI svn.r6408)
;
_audit_update_record
;
2024-01-10 deposited with the CCDC.	2025-04-01 downloaded from the CCDC.
;
_cell_angle_alpha 90
_cell_angle_beta 90
_cell_angle_gamma 120
_cell_formula_units_Z 6
_cell_length_a 23.4395(6)
_cell_length_b 23.4395(6)
_cell_length_c 21.0260(8)
_cell_measurement_reflns_used 9364
_cell_measurement_temperature 100(2)
_cell_measurement_theta_max 26.36
_cell_measurement_theta_min 2.80
_cell_volume 10004.2(5)
_computing_cell_refinement 'SAINT V8.40B (?, 2016)'
_computing_data_reduction 'SAINT V8.40B (?, 2016)'
_computing_molecular_graphics 'Olex2 1.3 (Dolomanov et al., 2009)'
_computing_publication_material 'Olex2 1.3 (Dolomanov et al., 2009)'
_computing_structure_refinement 'XL  (Sheldrick, 2008)'
_computing_structure_solution 'SHELXT 2018/2 (Sheldrick, 2018)'
_diffrn_ambient_temperature 100.0
_diffrn_measured_fraction_theta_full 0.997
_diffrn_measured_fraction_theta_max 0.997
_diffrn_measurement_device_type 'Bruker APEX-II CCD'
_diffrn_measurement_method '\f and \w scans'
_diffrn_radiation_type MoK\a
_diffrn_radiation_wavelength 0.71073
_diffrn_reflns_av_R_equivalents 0.0326
_diffrn_reflns_av_unetI/netI 0.0148
_diffrn_reflns_Laue_measured_fraction_full 0.997
_diffrn_reflns_Laue_measured_fraction_max 0.997
_diffrn_reflns_limit_h_max 29
_diffrn_reflns_limit_h_min -29
_diffrn_reflns_limit_k_max 29
_diffrn_reflns_limit_k_min -29
_diffrn_reflns_limit_l_max 26
_diffrn_reflns_limit_l_min -26
_diffrn_reflns_number 184854
_diffrn_reflns_point_group_measured_fraction_full 0.987
_diffrn_reflns_point_group_measured_fraction_max 0.988
_diffrn_reflns_theta_full 25.242
_diffrn_reflns_theta_max 26.379
_diffrn_reflns_theta_min 2.182
_diffrn_source_current 1.4
_diffrn_source_power 0.07
_diffrn_source_voltage 50.0
_diffrn_standards_number 0
_exptl_absorpt_coefficient_mu 1.213
_exptl_absorpt_correction_T_max 0.7454
_exptl_absorpt_correction_T_min 0.6510
_exptl_absorpt_correction_type none
_exptl_absorpt_process_details
;
SADABS-2016/2 (Bruker,2016/2) was used for absorption correction.
wR2(int) was 0.1166 before and 0.0694 after correction.
The Ratio of minimum to maximum transmission is 0.8734.
The \l/2 correction factor is Not present.
;
_exptl_crystal_density_diffrn 1.386
_exptl_crystal_F_000 4404
_refine_diff_density_max 0.224
_refine_diff_density_min -0.131
_refine_diff_density_rms 0.036
_refine_ls_abs_structure_details
;
 Refined as an inversion twin.
;
_refine_ls_abs_structure_Flack 0.026(8)
_refine_ls_extinction_method none
_refine_ls_goodness_of_fit_ref 1.059
_refine_ls_hydrogen_treatment constr
_refine_ls_matrix_type full
_refine_ls_number_parameters 250
_refine_ls_number_reflns 4504
_refine_ls_number_restraints 1
_refine_ls_restrained_S_all 1.059
_refine_ls_R_factor_all 0.0144
_refine_ls_R_factor_gt 0.0143
_refine_ls_shift/su_max 0.001
_refine_ls_shift/su_mean 0.000
_refine_ls_structure_factor_coef Fsqd
_refine_ls_weighting_details 'w=1/[\s^2^(Fo^2^)+(0.0211P)^2^+6.1301P] where P=(Fo^2^+2Fc^2^)/3'
_refine_ls_weighting_scheme calc
_refine_ls_wR_factor_gt 0.0366
_refine_ls_wR_factor_ref 0.0368
_reflns_Friedel_coverage 0.975
_reflns_Friedel_fraction_full 0.977
_reflns_Friedel_fraction_max 0.979
_reflns_number_gt 4479
_reflns_number_total 4504
_reflns_threshold_expression 'I > 2\s(I)'
_cod_data_source_file d4cc06550f2.cif
_cod_data_source_block mo_reco_0m_a
_cod_depositor_comments 'Adding full bibliography for 7134368--7134372.cif.'
_cod_original_cell_volume 10004.2(6)
_cod_original_sg_symbol_H-M 'R 3 c'
_cod_database_code 7134372
_shelx_shelxl_version_number 2018/3
_shelx_space_group_comment
;
The symmetry employed for this shelxl refinement is uniquely defined
by the following loop, which should always be used as a source of
symmetry information in preference to the above space-group names.
They are only intended as comments.
;
_olex2_refinement_description
;
1. Twinned data refinement
 Scales: 0.974(8)
 0.026(8)
2. Fixed Uiso
 At 1.2 times of:
  All C(H) groups, All C(H,H) groups
 At 1.5 times of:
  All C(H,H,H) groups
3.a Ternary CH refined with riding coordinates:
 C11(H11), C13(H13)
3.b Secondary CH2 refined with riding coordinates:
 C8(H8A,H8B), C17(H17A,H17B), C19(H19A,H19B)
3.c Aromatic/amide H refined with riding coordinates:
 C22(H22), C4(H4), C5(H5)
3.d Idealised Me refined as rotating group:
 C12(H12A,H12B,H12C), C14(H14A,H14B,H14C), C15(H15A,H15B,H15C), C16(H16A,H16B,
 H16C), C18(H18A,H18B,H18C), C20(H20A,H20B,H20C), C21(H21A,H21B,H21C), C3(H3A,
 H3B,H3C)
;
_olex2_submission_special_instructions 'No special instructions were received'

loop_
_space_group_symop_operation_xyz
'x, y, z'
'-y, x-y, z'
'-x+y, -x, z'
'-y, -x, z+1/2'
'-x+y, y, z+1/2'
'x, x-y, z+1/2'
'x+2/3, y+1/3, z+1/3'
'-y+2/3, x-y+1/3, z+1/3'
'-x+y+2/3, -x+1/3, z+1/3'
'-y+2/3, -x+1/3, z+5/6'
'-x+y+2/3, y+1/3, z+5/6'
'x+2/3, x-y+1/3, z+5/6'
'x+1/3, y+2/3, z+2/3'
'-y+1/3, x-y+2/3, z+2/3'
'-x+y+1/3, -x+2/3, z+2/3'
'-y+1/3, -x+2/3, z+7/6'
'-x+y+1/3, y+2/3, z+7/6'
'x+1/3, x-y+2/3, z+7/6'

loop_
_atom_site_label
_atom_site_type_symbol
_atom_site_fract_x
_atom_site_fract_y
_atom_site_fract_z
_atom_site_U_iso_or_equiv
_atom_site_adp_type
_atom_site_occupancy
_atom_site_site_symmetry_order
_atom_site_calc_flag
_atom_site_refinement_flags_posn
_atom_site_refinement_flags_adp
_atom_site_refinement_flags_occupancy
_atom_site_disorder_assembly
_atom_site_disorder_group
Co3 Co 0.26184(2) 0.57523(2) 0.42473(2) 0.01273(6) Uani 1 1 d . . . . .
Co2 Co 0.333333 0.666667 0.51377(2) 0.01114(8) Uani 1 3 d S T P . .
O1 O 0.333333 0.666667 0.41692(10) 0.0128(4) Uani 1 3 d S T P . .
Cl2 Cl 0.17926(2) 0.52767(2) 0.35444(2) 0.02040(9) Uani 1 1 d . . . . .
P2 P 0.39631(2) 0.61766(2) 0.51822(2) 0.01183(9) Uani 1 1 d . . . . .
N2 N 0.31649(7) 0.52950(7) 0.43055(7) 0.0140(3) Uani 1 1 d . . . . .
C23 C 0.44706(8) 0.61246(8) 0.58298(8) 0.0141(3) Uani 1 1 d . . . . .
C2 C 0.51666(9) 0.65161(9) 0.58304(8) 0.0162(3) Uani 1 1 d . . . . .
C22 C 0.55172(9) 0.64638(10) 0.63482(8) 0.0204(3) Uani 1 1 d . . . . .
H22 H 0.598421 0.672365 0.635226 0.024 Uiso 1 1 calc R U . . .
C4 C 0.51986(10) 0.60426(10) 0.68527(9) 0.0226(4) Uani 1 1 d . . . . .
H4 H 0.544641 0.601278 0.719559 0.027 Uiso 1 1 calc R U . . .
C5 C 0.45171(10) 0.56650(10) 0.68554(9) 0.0204(4) Uani 1 1 d . . . . .
H5 H 0.430038 0.538091 0.720461 0.024 Uiso 1 1 calc R U . . .
C6 C 0.41434(9) 0.56958(9) 0.63514(8) 0.0156(3) Uani 1 1 d . . . . .
C7 C 0.30810(9) 0.47844(9) 0.38207(8) 0.0174(3) Uani 1 1 d . . . . .
C8 C 0.37065(9) 0.47352(9) 0.39057(9) 0.0187(3) Uani 1 1 d . . . . .
H8A H 0.403573 0.499781 0.357595 0.022 Uiso 1 1 calc R U . . .
H8B H 0.360034 0.427120 0.386968 0.022 Uiso 1 1 calc R U . . .
C9 C 0.39790(9) 0.50076(9) 0.45753(8) 0.0166(3) Uani 1 1 d . . . . .
C10 C 0.36613(8) 0.54412(8) 0.46762(8) 0.0140(3) Uani 1 1 d . . . . .
C11 C 0.55811(9) 0.70017(9) 0.53121(8) 0.0179(3) Uani 1 1 d . . . . .
H11 H 0.528591 0.694841 0.494621 0.022 Uiso 1 1 calc R U . . .
C12 C 0.58840(10) 0.77106(10) 0.55612(10) 0.0248(4) Uani 1 1 d . . . . .
H12A H 0.618741 0.801716 0.524237 0.037 Uiso 1 1 calc R U . . .
H12B H 0.612489 0.775486 0.595604 0.037 Uiso 1 1 calc R U . . .
H12C H 0.553279 0.781217 0.564399 0.037 Uiso 1 1 calc R U . . .
C13 C 0.33965(9) 0.52757(9) 0.63955(9) 0.0176(3) Uani 1 1 d . . . . .
H13 H 0.321866 0.518333 0.595196 0.021 Uiso 1 1 calc R U . . .
C14 C 0.31064(10) 0.56510(10) 0.67356(9) 0.0233(4) Uani 1 1 d . . . . .
H14A H 0.262565 0.537552 0.675305 0.035 Uiso 1 1 calc R U . . .
H14B H 0.322512 0.605758 0.650265 0.035 Uiso 1 1 calc R U . . .
H14C H 0.328278 0.576009 0.716888 0.035 Uiso 1 1 calc R U . . .
C15 C 0.24425(10) 0.41428(9) 0.39606(9) 0.0228(4) Uani 1 1 d . . . . .
H15A H 0.236801 0.381857 0.362940 0.034 Uiso 1 1 calc R U . . .
H15B H 0.207308 0.422723 0.396688 0.034 Uiso 1 1 calc R U . . .
H15C H 0.247710 0.397145 0.437519 0.034 Uiso 1 1 calc R U . . .
C16 C 0.30628(10) 0.50283(10) 0.31477(8) 0.0203(4) Uani 1 1 d . . . . .
H16A H 0.310384 0.474136 0.283445 0.030 Uiso 1 1 calc R U . . .
H16B H 0.342856 0.548007 0.309560 0.030 Uiso 1 1 calc R U . . .
H16C H 0.264427 0.501939 0.308341 0.030 Uiso 1 1 calc R U . . .
C17 C 0.47411(9) 0.54051(9) 0.45985(9) 0.0193(4) Uani 1 1 d . . . . .
H17A H 0.488516 0.587280 0.451010 0.023 Uiso 1 1 calc R U . . .
H17B H 0.488208 0.538141 0.503683 0.023 Uiso 1 1 calc R U . . .
C18 C 0.51024(10) 0.51865(11) 0.41390(10) 0.0279(4) Uani 1 1 d . . . . .
H18A H 0.557380 0.542076 0.423969 0.042 Uiso 1 1 calc R U . . .
H18B H 0.503838 0.528791 0.370164 0.042 Uiso 1 1 calc R U . . .
H18C H 0.492621 0.471106 0.418179 0.042 Uiso 1 1 calc R U . . .
C19 C 0.37019(9) 0.44633(9) 0.50961(9) 0.0194(3) Uani 1 1 d . . . . .
H19A H 0.386874 0.467433 0.551503 0.023 Uiso 1 1 calc R U . . .
H19B H 0.321609 0.425695 0.510315 0.023 Uiso 1 1 calc R U . . .
C20 C 0.38781(10) 0.39212(9) 0.50090(10) 0.0244(4) Uani 1 1 d . . . . .
H20A H 0.364853 0.357807 0.533040 0.037 Uiso 1 1 calc R U . . .
H20B H 0.435487 0.410975 0.505711 0.037 Uiso 1 1 calc R U . . .
H20C H 0.374379 0.372872 0.458363 0.037 Uiso 1 1 calc R U . . .
C21 C 0.61355(9) 0.68904(10) 0.50688(10) 0.0251(4) Uani 1 1 d . . . . .
H21A H 0.634948 0.717644 0.470177 0.038 Uiso 1 1 calc R U . . .
H21B H 0.595043 0.642886 0.494180 0.038 Uiso 1 1 calc R U . . .
H21C H 0.646031 0.699474 0.540746 0.038 Uiso 1 1 calc R U . . .
C3 C 0.31584(10) 0.46097(10) 0.67274(9) 0.0247(4) Uani 1 1 d . . . . .
H3A H 0.267969 0.433632 0.668001 0.037 Uiso 1 1 calc R U . . .
H3B H 0.327096 0.468315 0.718021 0.037 Uiso 1 1 calc R U . . .
H3C H 0.337268 0.438501 0.653345 0.037 Uiso 1 1 calc R U . . .

loop_
_atom_site_aniso_label
_atom_site_aniso_U_11
_atom_site_aniso_U_22
_atom_site_aniso_U_33
_atom_site_aniso_U_23
_atom_site_aniso_U_13
_atom_site_aniso_U_12
Co3 0.01244(11) 0.01246(11) 0.01282(10) -0.00138(8) -0.00111(8) 0.00587(9)
Co2 0.01087(11) 0.01087(11) 0.01168(17) 0.000 0.000 0.00543(6)
O1 0.0122(6) 0.0122(6) 0.0140(10) 0.000 0.000 0.0061(3)
Cl2 0.01842(19) 0.0246(2) 0.01825(19) -0.00646(16) -0.00553(15) 0.01078(17)
P2 0.01254(19) 0.01230(19) 0.01148(19) -0.00025(15) -0.00048(15) 0.00684(16)
N2 0.0158(7) 0.0125(7) 0.0131(6) -0.0014(5) -0.0002(5) 0.0066(6)
C23 0.0169(8) 0.0150(8) 0.0131(7) -0.0017(6) -0.0007(6) 0.0101(7)
C2 0.0184(8) 0.0178(8) 0.0155(8) -0.0022(6) -0.0011(6) 0.0114(7)
C22 0.0172(8) 0.0254(9) 0.0202(9) -0.0022(7) -0.0037(7) 0.0120(7)
C4 0.0252(9) 0.0294(9) 0.0174(8) -0.0011(7) -0.0053(7) 0.0168(8)
C5 0.0257(9) 0.0231(9) 0.0139(8) 0.0028(7) 0.0000(7) 0.0134(8)
C6 0.0186(8) 0.0164(8) 0.0141(8) -0.0010(6) -0.0011(6) 0.0105(7)
C7 0.0212(8) 0.0171(8) 0.0156(8) -0.0044(7) -0.0021(7) 0.0109(7)
C8 0.0249(9) 0.0209(8) 0.0158(8) -0.0034(6) -0.0022(7) 0.0156(7)
C9 0.0210(9) 0.0169(8) 0.0160(8) -0.0032(6) -0.0023(6) 0.0126(7)
C10 0.0170(8) 0.0139(8) 0.0122(7) 0.0006(6) 0.0027(6) 0.0085(7)
C11 0.0142(8) 0.0216(9) 0.0173(8) -0.0001(7) -0.0006(6) 0.0084(7)
C12 0.0210(9) 0.0215(9) 0.0293(10) -0.0002(8) -0.0001(7) 0.0086(8)
C13 0.0190(8) 0.0164(8) 0.0152(8) 0.0025(6) 0.0005(7) 0.0072(7)
C14 0.0219(10) 0.0237(9) 0.0250(10) 0.0037(7) 0.0052(7) 0.0119(8)
C15 0.0254(9) 0.0162(8) 0.0229(9) -0.0048(7) -0.0024(7) 0.0075(8)
C16 0.0239(9) 0.0250(9) 0.0144(8) -0.0039(7) -0.0025(7) 0.0139(8)
C17 0.0213(9) 0.0227(9) 0.0199(8) -0.0033(7) -0.0022(7) 0.0155(7)
C18 0.0258(10) 0.0399(11) 0.0255(10) -0.0088(8) -0.0012(8) 0.0222(9)
C19 0.0243(9) 0.0183(8) 0.0176(8) -0.0004(7) -0.0010(7) 0.0122(7)
C20 0.0299(10) 0.0187(9) 0.0277(9) -0.0024(7) -0.0054(8) 0.0144(8)
C21 0.0198(9) 0.0310(10) 0.0250(9) 0.0000(8) 0.0043(7) 0.0130(8)
C3 0.0268(10) 0.0187(9) 0.0242(9) 0.0057(7) 0.0008(8) 0.0083(8)

loop_
_atom_type_symbol
_atom_type_description
_atom_type_scat_dispersion_real
_atom_type_scat_dispersion_imag
_atom_type_scat_source
C C 0.0033 0.0016 'International Tables Vol C Tables 4.2.6.8 and 6.1.1.4'
H H 0.0000 0.0000 'International Tables Vol C Tables 4.2.6.8 and 6.1.1.4'
Cl Cl 0.1484 0.1585 'International Tables Vol C Tables 4.2.6.8 and 6.1.1.4'
Co Co 0.3494 0.9721 'International Tables Vol C Tables 4.2.6.8 and 6.1.1.4'
N N 0.0061 0.0033 'International Tables Vol C Tables 4.2.6.8 and 6.1.1.4'
O O 0.0106 0.0060 'International Tables Vol C Tables 4.2.6.8 and 6.1.1.4'
P P 0.1023 0.0942 'International Tables Vol C Tables 4.2.6.8 and 6.1.1.4'

loop_
_geom_angle_atom_site_label_1
_geom_angle_atom_site_label_2
_geom_angle_atom_site_label_3
_geom_angle
_geom_angle_site_symmetry_1
_geom_angle_site_symmetry_3
_geom_angle_publ_flag
O1 Co3 Co2 48.61(6) . . ?
O1 Co3 Cl2 122.89(5) . . ?
O1 Co3 P2 90.30(5) . 3_565 ?
O1 Co3 N2 99.28(4) . . ?
Cl2 Co3 Co2 152.886(15) . . ?
Cl2 Co3 P2 108.254(17) . 3_565 ?
P2 Co3 Co2 52.522(12) 3_565 . ?
N2 Co3 Co2 94.11(4) . . ?
N2 Co3 Cl2 113.00(4) . . ?
N2 Co3 P2 122.11(4) . 3_565 ?
Co3 Co2 Co3 77.365(12) . 2_665 ?
Co3 Co2 Co3 77.365(12) 3_565 2_665 ?
Co3 Co2 Co3 77.366(12) 3_565 . ?
O1 Co2 Co3 46.194(8) . 3_565 ?
O1 Co2 Co3 46.194(8) . 2_665 ?
O1 Co2 Co3 46.196(8) . . ?
O1 Co2 P2 92.350(14) . 2_665 ?
O1 Co2 P2 92.350(14) . 3_565 ?
O1 Co2 P2 92.350(14) . . ?
P2 Co2 Co3 57.248(12) 2_665 3_565 ?
P2 Co2 Co3 85.980(13) 2_665 2_665 ?
P2 Co2 Co3 85.979(13) . . ?
P2 Co2 Co3 85.980(13) 3_565 3_565 ?
P2 Co2 Co3 134.127(18) . 3_565 ?
P2 Co2 Co3 134.127(18) 3_565 2_665 ?
P2 Co2 Co3 134.128(18) 2_665 . ?
P2 Co2 Co3 57.248(12) 3_565 . ?
P2 Co2 Co3 57.248(12) . 2_665 ?
P2 Co2 P2 119.833(2) 3_565 . ?
P2 Co2 P2 119.833(2) 2_665 3_565 ?
P2 Co2 P2 119.833(2) 2_665 . ?
Co3 O1 Co3 119.304(17) . 2_665 ?
Co3 O1 Co3 119.306(17) 3_565 . ?
Co3 O1 Co3 119.305(17) 3_565 2_665 ?
Co3 O1 Co2 85.19(6) . . ?
Co3 O1 Co2 85.19(6) 2_665 . ?
Co3 O1 Co2 85.19(6) 3_565 . ?
Co2 P2 Co3 70.229(15) . 2_665 ?
C23 P2 Co3 132.09(6) . 2_665 ?
C23 P2 Co2 131.46(5) . . ?
C10 P2 Co3 90.25(5) . 2_665 ?
C10 P2 Co2 113.94(6) . . ?
C10 P2 C23 108.80(8) . . ?
C7 N2 Co3 120.56(11) . . ?
C10 N2 Co3 127.77(12) . . ?
C10 N2 C7 111.10(14) . . ?
C2 C23 P2 121.85(13) . . ?
C2 C23 C6 119.71(15) . . ?
C6 C23 P2 118.38(12) . . ?
C23 C2 C11 125.53(15) . . ?
C22 C2 C23 118.58(16) . . ?
C22 C2 C11 115.89(16) . . ?
C2 C22 H22 119.2 . . ?
C4 C22 C2 121.64(18) . . ?
C4 C22 H22 119.2 . . ?
C22 C4 H4 120.1 . . ?
C22 C4 C5 119.76(18) . . ?
C5 C4 H4 120.1 . . ?
C4 C5 H5 119.5 . . ?
C4 C5 C6 121.02(17) . . ?
C6 C5 H5 119.5 . . ?
C23 C6 C13 122.84(15) . . ?
C5 C6 C23 119.28(16) . . ?
C5 C6 C13 117.86(16) . . ?
N2 C7 C8 103.30(13) . . ?
N2 C7 C15 109.00(14) . . ?
N2 C7 C16 110.14(14) . . ?
C15 C7 C8 113.91(15) . . ?
C15 C7 C16 110.36(15) . . ?
C16 C7 C8 109.90(15) . . ?
C7 C8 H8A 110.4 . . ?
C7 C8 H8B 110.4 . . ?
C7 C8 C9 106.71(14) . . ?
H8A C8 H8B 108.6 . . ?
C9 C8 H8A 110.4 . . ?
C9 C8 H8B 110.4 . . ?
C8 C9 C17 113.04(14) . . ?
C8 C9 C19 112.67(15) . . ?
C10 C9 C8 99.26(13) . . ?
C10 C9 C17 112.97(14) . . ?
C10 C9 C19 107.56(14) . . ?
C17 C9 C19 110.76(15) . . ?
N2 C10 P2 117.99(13) . . ?
N2 C10 C9 114.05(14) . . ?
C9 C10 P2 127.55(12) . . ?
C2 C11 H11 108.3 . . ?
C2 C11 C12 109.97(15) . . ?
C2 C11 C21 112.91(16) . . ?
C12 C11 H11 108.3 . . ?
C21 C11 H11 108.3 . . ?
C21 C11 C12 108.96(15) . . ?
C11 C12 H12A 109.5 . . ?
C11 C12 H12B 109.5 . . ?
C11 C12 H12C 109.5 . . ?
H12A C12 H12B 109.5 . . ?
H12A C12 H12C 109.5 . . ?
H12B C12 H12C 109.5 . . ?
C6 C13 H13 107.6 . . ?
C6 C13 C14 110.73(15) . . ?
C6 C13 C3 113.61(15) . . ?
C14 C13 H13 107.6 . . ?
C14 C13 C3 109.34(15) . . ?
C3 C13 H13 107.6 . . ?
C13 C14 H14A 109.5 . . ?
C13 C14 H14B 109.5 . . ?
C13 C14 H14C 109.5 . . ?
H14A C14 H14B 109.5 . . ?
H14A C14 H14C 109.5 . . ?
H14B C14 H14C 109.5 . . ?
C7 C15 H15A 109.5 . . ?
C7 C15 H15B 109.5 . . ?
C7 C15 H15C 109.5 . . ?
H15A C15 H15B 109.5 . . ?
H15A C15 H15C 109.5 . . ?
H15B C15 H15C 109.5 . . ?
C7 C16 H16A 109.5 . . ?
C7 C16 H16B 109.5 . . ?
C7 C16 H16C 109.5 . . ?
H16A C16 H16B 109.5 . . ?
H16A C16 H16C 109.5 . . ?
H16B C16 H16C 109.5 . . ?
C9 C17 H17A 108.2 . . ?
C9 C17 H17B 108.2 . . ?
H17A C17 H17B 107.4 . . ?
C18 C17 C9 116.31(15) . . ?
C18 C17 H17A 108.2 . . ?
C18 C17 H17B 108.2 . . ?
C17 C18 H18A 109.5 . . ?
C17 C18 H18B 109.5 . . ?
C17 C18 H18C 109.5 . . ?
H18A C18 H18B 109.5 . . ?
H18A C18 H18C 109.5 . . ?
H18B C18 H18C 109.5 . . ?
C9 C19 H19A 108.5 . . ?
C9 C19 H19B 108.5 . . ?
H19A C19 H19B 107.5 . . ?
C20 C19 C9 114.91(15) . . ?
C20 C19 H19A 108.5 . . ?
C20 C19 H19B 108.5 . . ?
C19 C20 H20A 109.5 . . ?
C19 C20 H20B 109.5 . . ?
C19 C20 H20C 109.5 . . ?
H20A C20 H20B 109.5 . . ?
H20A C20 H20C 109.5 . . ?
H20B C20 H20C 109.5 . . ?
C11 C21 H21A 109.5 . . ?
C11 C21 H21B 109.5 . . ?
C11 C21 H21C 109.5 . . ?
H21A C21 H21B 109.5 . . ?
H21A C21 H21C 109.5 . . ?
H21B C21 H21C 109.5 . . ?
C13 C3 H3A 109.5 . . ?
C13 C3 H3B 109.5 . . ?
C13 C3 H3C 109.5 . . ?
H3A C3 H3B 109.5 . . ?
H3A C3 H3C 109.5 . . ?
H3B C3 H3C 109.5 . . ?

loop_
_geom_bond_atom_site_label_1
_geom_bond_atom_site_label_2
_geom_bond_distance
_geom_bond_site_symmetry_2
_geom_bond_publ_flag
Co3 Co2 2.7046(3) . ?
Co3 O1 1.9589(3) . ?
Co3 Cl2 2.2395(5) . ?
Co3 P2 2.4171(5) 3_565 ?
Co3 N2 2.0442(15) . ?
Co2 O1 2.036(2) . ?
Co2 P2 2.2808(4) 2_665 ?
Co2 P2 2.2808(4) . ?
Co2 P2 2.2808(4) 3_565 ?
P2 C23 1.8518(17) . ?
P2 C10 1.8397(17) . ?
N2 C7 1.508(2) . ?
N2 C10 1.296(2) . ?
C23 C2 1.416(2) . ?
C23 C6 1.425(2) . ?
C2 C22 1.406(2) . ?
C2 C11 1.524(2) . ?
C22 H22 0.9500 . ?
C22 C4 1.386(3) . ?
C4 H4 0.9500 . ?
C4 C5 1.386(3) . ?
C5 H5 0.9500 . ?
C5 C6 1.400(2) . ?
C6 C13 1.523(2) . ?
C7 C8 1.537(3) . ?
C7 C15 1.529(3) . ?
C7 C16 1.535(2) . ?
C8 H8A 0.9900 . ?
C8 H8B 0.9900 . ?
C8 C9 1.546(2) . ?
C9 C10 1.546(2) . ?
C9 C17 1.548(2) . ?
C9 C19 1.556(3) . ?
C11 H11 1.0000 . ?
C11 C12 1.536(3) . ?
C11 C21 1.535(3) . ?
C12 H12A 0.9800 . ?
C12 H12B 0.9800 . ?
C12 H12C 0.9800 . ?
C13 H13 1.0000 . ?
C13 C14 1.532(3) . ?
C13 C3 1.538(2) . ?
C14 H14A 0.9800 . ?
C14 H14B 0.9800 . ?
C14 H14C 0.9800 . ?
C15 H15A 0.9800 . ?
C15 H15B 0.9800 . ?
C15 H15C 0.9800 . ?
C16 H16A 0.9800 . ?
C16 H16B 0.9800 . ?
C16 H16C 0.9800 . ?
C17 H17A 0.9900 . ?
C17 H17B 0.9900 . ?
C17 C18 1.532(3) . ?
C18 H18A 0.9800 . ?
C18 H18B 0.9800 . ?
C18 H18C 0.9800 . ?
C19 H19A 0.9900 . ?
C19 H19B 0.9900 . ?
C19 C20 1.531(3) . ?
C20 H20A 0.9800 . ?
C20 H20B 0.9800 . ?
C20 H20C 0.9800 . ?
C21 H21A 0.9800 . ?
C21 H21B 0.9800 . ?
C21 H21C 0.9800 . ?
C3 H3A 0.9800 . ?
C3 H3B 0.9800 . ?
C3 H3C 0.9800 . ?

loop_
_geom_torsion_atom_site_label_1
_geom_torsion_atom_site_label_2
_geom_torsion_atom_site_label_3
_geom_torsion_atom_site_label_4
_geom_torsion
_geom_torsion_site_symmetry_1
_geom_torsion_site_symmetry_2
_geom_torsion_site_symmetry_3
_geom_torsion_site_symmetry_4
_geom_torsion_publ_flag
Co3 P2 C23 C2 -2.69(17) 2_665 . . . ?
Co3 P2 C23 C6 174.77(10) 2_665 . . . ?
Co3 P2 C10 N2 -62.84(13) 2_665 . . . ?
Co3 P2 C10 C9 109.34(14) 2_665 . . . ?
Co3 N2 C7 C8 162.78(11) . . . . ?
Co3 N2 C7 C15 -75.76(16) . . . . ?
Co3 N2 C7 C16 45.45(18) . . . . ?
Co3 N2 C10 P2 -4.4(2) . . . . ?
Co3 N2 C10 C9 -177.63(11) . . . . ?
Co2 P2 C23 C2 -103.63(14) . . . . ?
Co2 P2 C23 C6 73.83(15) . . . . ?
Co2 P2 C10 N2 5.56(15) . . . . ?
Co2 P2 C10 C9 177.74(13) . . . . ?
P2 C23 C2 C22 178.09(13) . . . . ?
P2 C23 C2 C11 -1.7(2) . . . . ?
P2 C23 C6 C5 -177.99(13) . . . . ?
P2 C23 C6 C13 0.5(2) . . . . ?
N2 C7 C8 C9 20.62(18) . . . . ?
C23 P2 C10 N2 161.96(13) . . . . ?
C23 P2 C10 C9 -25.86(17) . . . . ?
C23 C2 C22 C4 -0.2(3) . . . . ?
C23 C2 C11 C12 110.05(19) . . . . ?
C23 C2 C11 C21 -128.03(18) . . . . ?
C23 C6 C13 C14 -89.9(2) . . . . ?
C23 C6 C13 C3 146.55(17) . . . . ?
C2 C23 C6 C5 -0.5(2) . . . . ?
C2 C23 C6 C13 178.05(16) . . . . ?
C2 C22 C4 C5 -0.6(3) . . . . ?
C22 C2 C11 C12 -69.7(2) . . . . ?
C22 C2 C11 C21 52.2(2) . . . . ?
C22 C4 C5 C6 0.8(3) . . . . ?
C4 C5 C6 C23 -0.2(3) . . . . ?
C4 C5 C6 C13 -178.85(17) . . . . ?
C5 C6 C13 C14 88.6(2) . . . . ?
C5 C6 C13 C3 -34.9(2) . . . . ?
C6 C23 C2 C22 0.7(2) . . . . ?
C6 C23 C2 C11 -179.12(16) . . . . ?
C7 N2 C10 P2 166.77(11) . . . . ?
C7 N2 C10 C9 -6.5(2) . . . . ?
C7 C8 C9 C10 -22.92(17) . . . . ?
C7 C8 C9 C17 -142.86(16) . . . . ?
C7 C8 C9 C19 90.62(17) . . . . ?
C8 C9 C10 P2 -153.69(13) . . . . ?
C8 C9 C10 N2 18.76(19) . . . . ?
C8 C9 C17 C18 -31.6(2) . . . . ?
C8 C9 C19 C20 62.5(2) . . . . ?
C10 P2 C23 C2 105.60(14) . . . . ?
C10 P2 C23 C6 -76.95(14) . . . . ?
C10 N2 C7 C8 -9.12(19) . . . . ?
C10 N2 C7 C15 112.33(16) . . . . ?
C10 N2 C7 C16 -126.46(16) . . . . ?
C10 C9 C17 C18 -143.34(17) . . . . ?
C10 C9 C19 C20 170.84(15) . . . . ?
C11 C2 C22 C4 179.65(17) . . . . ?
C15 C7 C8 C9 -97.46(17) . . . . ?
C16 C7 C8 C9 138.13(15) . . . . ?
C17 C9 C10 P2 -33.7(2) . . . . ?
C17 C9 C10 N2 138.75(15) . . . . ?
C17 C9 C19 C20 -65.3(2) . . . . ?
C19 C9 C10 P2 88.84(17) . . . . ?
C19 C9 C10 N2 -98.71(17) . . . . ?
C19 C9 C17 C18 95.92(19) . . . . ?

loop_
_twin_individual_id
_twin_individual_mass_fraction_refined
1 0.974(8)
2 0.026(8)
